data_1508848
loop_
_publ_author_name
'Wang, Gang'
'Liu, Xiaohua'
'Huang, Tianyu'
'Kuang, Yulong'
'Lin, Lili'
'Feng, Xiaoming'

_publ_section_title
;
 Asymmetric catalytic 1,3-dipolar cycloaddition reaction of nitrile imines
 for the synthesis of chiral spiro-pyrazoline-oxindoles.
;
_journal_issue 1
_journal_name_full 'Organic letters'
_journal_page_first 76
_journal_page_last 79
_journal_paper_doi 10.1021/ol303097j
_journal_volume 15
_journal_year 2013
_chemical_absolute_configuration ad
_chemical_formula_moiety 'C33 H29 N3 O3'
_chemical_formula_sum 'C33 H29 N3 O3'
_chemical_formula_weight 515.59
_chemical_name_systematic
; 
 ? 
;
_space_group_IT_number 4
_symmetry_cell_setting monoclinic
_symmetry_space_group_name_Hall 'P 2yb'
_symmetry_space_group_name_H-M 'P 1 21 1'
_atom_sites_solution_hydrogens geom
_atom_sites_solution_primary direct
_atom_sites_solution_secondary difmap
_audit_creation_method SHELXL-97
_cell_angle_alpha 90.00
_cell_angle_beta 97.777(7)
_cell_angle_gamma 90.00
_cell_formula_units_Z 4
_cell_length_a 12.0160(12)
_cell_length_b 18.7857(19)
_cell_length_c 12.3390(12)
_cell_measurement_reflns_used 30287
_cell_measurement_temperature 173(2)
_cell_measurement_theta_max 68.26
_cell_measurement_theta_min 3.67
_cell_volume 2759.7(5)
_computing_cell_refinement 'Rapid Auto Ver 2.30(Rigaku 1998)'
_computing_data_collection 'Rapid Auto Ver 2.30(Rigaku 1998)'
_computing_data_reduction 'Rapid Auto Ver 2.30(Rigaku 1998)'
_computing_molecular_graphics 'XP in Siemens SHELXTL (Sheldrick, 1994)'
_computing_publication_material 'SHELX97 (Sheldrick, 1997)'
_computing_structure_refinement 'SHELXL-97 (Sheldrick, 1997)'
_computing_structure_solution 'SHELXS-97 (Sheldrick, 1990)'
_diffrn_ambient_temperature 173(2)
_diffrn_measured_fraction_theta_full 0.997
_diffrn_measured_fraction_theta_max 0.997
_diffrn_measurement_device_type 'Rigaku raxis Rapid IP Area Detector'
_diffrn_measurement_method '\w scans'
_diffrn_radiation_monochromator graphite
_diffrn_radiation_source 'rotating anode'
_diffrn_radiation_type CuK\a
_diffrn_radiation_wavelength 1.54186
_diffrn_reflns_av_R_equivalents 0.0357
_diffrn_reflns_av_sigmaI/netI 0.0371
_diffrn_reflns_limit_h_max 14
_diffrn_reflns_limit_h_min -14
_diffrn_reflns_limit_k_max 22
_diffrn_reflns_limit_k_min -22
_diffrn_reflns_limit_l_max 14
_diffrn_reflns_limit_l_min -14
_diffrn_reflns_number 31266
_diffrn_reflns_theta_full 68.23
_diffrn_reflns_theta_max 68.23
_diffrn_reflns_theta_min 3.62
_exptl_absorpt_coefficient_mu 0.640
_exptl_absorpt_correction_T_max 0.7402
_exptl_absorpt_correction_T_min 0.6284
_exptl_absorpt_correction_type multi-scan
_exptl_absorpt_process_details 'ABSCOR by T.Higashi March, 2001'
_exptl_crystal_colour colorless
_exptl_crystal_density_diffrn 1.241
_exptl_crystal_density_method 'not measured'
_exptl_crystal_description block
_exptl_crystal_F_000 1088
_exptl_crystal_size_max 0.80
_exptl_crystal_size_mid 0.70
_exptl_crystal_size_min 0.50
_refine_diff_density_max 0.213
_refine_diff_density_min -0.162
_refine_diff_density_rms 0.040
_refine_ls_abs_structure_details 'Flack H D (1983), Acta Cryst. A39, 876-881'
_refine_ls_abs_structure_Flack -0.07(18)
_refine_ls_extinction_coef 0.00754(19)
_refine_ls_extinction_expression Fc^*^=kFc[1+0.001xFc^2^\l^3^/sin(2\q)]^-1/4^
_refine_ls_extinction_method SHELXL
_refine_ls_goodness_of_fit_ref 1.177
_refine_ls_hydrogen_treatment constr
_refine_ls_matrix_type full
_refine_ls_number_parameters 710
_refine_ls_number_reflns 9346
_refine_ls_number_restraints 1
_refine_ls_restrained_S_all 1.177
_refine_ls_R_factor_all 0.0480
_refine_ls_R_factor_gt 0.0446
_refine_ls_shift/su_max 0.001
_refine_ls_shift/su_mean 0.000
_refine_ls_structure_factor_coef Fsqd
_refine_ls_weighting_details 'calc w=1/[\s^2^(Fo^2^)+(0.0236P)^2^+1.2320P] where P=(Fo^2^+2Fc^2^)/3'
_refine_ls_weighting_scheme calc
_refine_ls_wR_factor_gt 0.0921
_refine_ls_wR_factor_ref 0.0963
_reflns_number_gt 8907
_reflns_number_total 9346
_reflns_threshold_expression >2sigma(I)
_cod_data_source_file ol303097j_si_002.cif
_cod_data_source_block sx2943
_cod_original_sg_symbol_H-M P2(1)
_cod_database_code 1508848

loop_
_symmetry_equiv_pos_as_xyz
'x, y, z'
'-x, y+1/2, -z'

loop_
_atom_site_label
_atom_site_type_symbol
_atom_site_fract_x
_atom_site_fract_y
_atom_site_fract_z
_atom_site_U_iso_or_equiv
_atom_site_adp_type
_atom_site_occupancy
_atom_site_symmetry_multiplicity
_atom_site_calc_flag
_atom_site_refinement_flags
O1 O 0.39703(14) 1.11483(10) -0.32805(15) 0.0340(4) Uani 1 1 d .
O2 O 0.63281(16) 0.99965(12) -0.13075(18) 0.0468(5) Uani 1 1 d .
O3 O 0.57843(13) 1.11360(10) -0.16816(15) 0.0339(4) Uani 1 1 d .
O4 O 0.81481(16) 0.84739(10) -0.07161(15) 0.0378(5) Uani 1 1 d .
O5 O 0.62491(18) 0.74169(11) 0.13235(15) 0.0418(5) Uani 1 1 d .
O6 O 0.69234(15) 0.85037(10) 0.09619(14) 0.0325(4) Uani 1 1 d .
N1 N 0.45039(16) 1.02789(12) -0.19499(16) 0.0276(5) Uani 1 1 d .
N2 N 0.18687(16) 1.03542(11) -0.37471(16) 0.0253(4) Uani 1 1 d .
N3 N 0.12088(16) 1.09650(11) -0.38191(17) 0.0262(5) Uani 1 1 d .
N4 N 0.67577(16) 0.76760(11) -0.03492(16) 0.0239(4) Uani 1 1 d .
N5 N 0.81381(18) 0.76913(12) -0.27704(17) 0.0311(5) Uani 1 1 d .
N6 N 0.82714(18) 0.83035(12) -0.33612(17) 0.0310(5) Uani 1 1 d .
C1 C 0.25908(19) 1.03244(13) -0.26945(19) 0.0244(5) Uani 1 1 d .
C2 C 0.28766(19) 0.96152(13) -0.21635(19) 0.0234(5) Uani 1 1 d .
C3 C 0.3986(2) 0.96357(13) -0.1656(2) 0.0268(5) Uani 1 1 d .
C4 C 0.37553(19) 1.06611(13) -0.27245(19) 0.0233(5) Uani 1 1 d .
C5 C 0.19435(19) 1.08352(12) -0.19709(19) 0.0228(5) Uani 1 1 d .
H5 H 0.2483 1.1161 -0.1526 0.027 Uiso 1 1 calc R
C6 C 0.12366(19) 1.12461(13) -0.28713(19) 0.0236(5) Uani 1 1 d .
C7 C 0.2205(2) 0.90336(14) -0.2021(2) 0.0320(6) Uani 1 1 d .
H7 H 0.1453 0.9011 -0.2376 0.038 Uiso 1 1 calc R
C8 C 0.2657(3) 0.84794(16) -0.1345(2) 0.0412(7) Uani 1 1 d .
H8 H 0.2216 0.8070 -0.1252 0.049 Uiso 1 1 calc R
C9 C 0.3745(3) 0.85251(16) -0.0809(2) 0.0424(7) Uani 1 1 d .
H9 H 0.4029 0.8153 -0.0328 0.051 Uiso 1 1 calc R
C10 C 0.4433(2) 0.91038(15) -0.0960(2) 0.0349(6) Uani 1 1 d .
H10 H 0.5182 0.9131 -0.0598 0.042 Uiso 1 1 calc R
C11 C 0.5645(2) 1.04425(15) -0.1622(2) 0.0301(6) Uani 1 1 d .
C12 C 0.6925(2) 1.14640(15) -0.1481(2) 0.0330(6) Uani 1 1 d .
C13 C 0.7453(3) 1.1315(2) -0.0327(2) 0.0567(9) Uani 1 1 d .
H13B H 0.6926 1.1443 0.0182 0.085 Uiso 1 1 calc R
H13A H 0.8141 1.1597 -0.0161 0.085 Uiso 1 1 calc R
H13C H 0.7637 1.0808 -0.0249 0.085 Uiso 1 1 calc R
C14 C 0.7613(2) 1.11918(17) -0.2333(2) 0.0407(7) Uani 1 1 d .
H14A H 0.7737 1.0679 -0.2234 0.061 Uiso 1 1 calc R
H14B H 0.8339 1.1438 -0.2253 0.061 Uiso 1 1 calc R
H14C H 0.7210 1.1282 -0.3065 0.061 Uiso 1 1 calc R
C15 C 0.6657(2) 1.22478(16) -0.1642(3) 0.0420(7) Uani 1 1 d .
H15B H 0.6298 1.2329 -0.2393 0.063 Uiso 1 1 calc R
H15A H 0.7353 1.2525 -0.1508 0.063 Uiso 1 1 calc R
H15C H 0.6147 1.2397 -0.1129 0.063 Uiso 1 1 calc R
C16 C 0.2213(2) 1.01106(13) -0.4727(2) 0.0254(5) Uani 1 1 d .
C17 C 0.3022(2) 0.95788(15) -0.4720(2) 0.0336(6) Uani 1 1 d .
H17 H 0.3361 0.9386 -0.4043 0.040 Uiso 1 1 calc R
C18 C 0.3338(2) 0.93279(15) -0.5687(2) 0.0355(6) Uani 1 1 d .
H18 H 0.3904 0.8973 -0.5669 0.043 Uiso 1 1 calc R
C19 C 0.2840(3) 0.95875(16) -0.6670(2) 0.0404(7) Uani 1 1 d .
H19 H 0.3043 0.9407 -0.7335 0.048 Uiso 1 1 calc R
C20 C 0.2038(3) 1.01172(17) -0.6684(2) 0.0503(9) Uani 1 1 d .
H20 H 0.1699 1.0304 -0.7365 0.060 Uiso 1 1 calc R
C21 C 0.1723(2) 1.03774(17) -0.5734(2) 0.0414(7) Uani 1 1 d .
H21 H 0.1169 1.0740 -0.5761 0.050 Uiso 1 1 calc R
C22 C 0.05794(19) 1.18824(13) -0.2682(2) 0.0263(5) Uani 1 1 d .
C23 C -0.0056(2) 1.22315(15) -0.3560(2) 0.0356(6) Uani 1 1 d .
H23 H -0.0064 1.2055 -0.4283 0.043 Uiso 1 1 calc R
C24 C -0.0670(2) 1.28304(15) -0.3380(3) 0.0418(7) Uani 1 1 d .
H24 H -0.1102 1.3062 -0.3980 0.050 Uiso 1 1 calc R
C25 C -0.0661(2) 1.30955(16) -0.2333(3) 0.0459(8) Uani 1 1 d .
H25 H -0.1081 1.3510 -0.2216 0.055 Uiso 1 1 calc R
C26 C -0.0045(2) 1.27581(15) -0.1462(2) 0.0397(7) Uani 1 1 d .
H26 H -0.0042 1.2939 -0.0742 0.048 Uiso 1 1 calc R
C27 C 0.0577(2) 1.21500(14) -0.1635(2) 0.0314(6) Uani 1 1 d .
H27 H 0.1001 1.1918 -0.1031 0.038 Uiso 1 1 calc R
C28 C 0.12520(19) 1.04266(13) -0.12384(19) 0.0234(5) Uani 1 1 d .
C29 C 0.0174(2) 1.02014(13) -0.1636(2) 0.0280(6) Uani 1 1 d .
H29 H -0.0162 1.0345 -0.2343 0.034 Uiso 1 1 calc R
C30 C -0.0412(2) 0.97678(14) -0.1004(2) 0.0351(6) Uani 1 1 d .
H30 H -0.1155 0.9622 -0.1273 0.042 Uiso 1 1 calc R
C31 C 0.0080(2) 0.95480(15) 0.0012(2) 0.0359(6) Uani 1 1 d .
H31 H -0.0320 0.9243 0.0437 0.043 Uiso 1 1 calc R
C32 C 0.1152(2) 0.97685(15) 0.0418(2) 0.0353(6) Uani 1 1 d .
H32 H 0.1491 0.9614 0.1119 0.042 Uiso 1 1 calc R
C33 C 0.1732(2) 1.02171(14) -0.0205(2) 0.0302(6) Uani 1 1 d .
H33 H 0.2462 1.0380 0.0079 0.036 Uiso 1 1 calc R
C34 C 0.7164(2) 0.77381(13) -0.21829(19) 0.0250(5) Uani 1 1 d .
C35 C 0.65327(19) 0.70669(13) -0.1993(2) 0.0261(5) Uani 1 1 d .
C36 C 0.6266(2) 0.70709(13) -0.0928(2) 0.0246(5) Uani 1 1 d .
C37 C 0.7459(2) 0.80325(13) -0.1009(2) 0.0262(5) Uani 1 1 d .
C38 C 0.6454(2) 0.83270(13) -0.2879(2) 0.0262(5) Uani 1 1 d .
H38 H 0.6137 0.8672 -0.2384 0.031 Uiso 1 1 calc R
C39 C 0.7372(2) 0.86803(13) -0.3418(2) 0.0264(5) Uani 1 1 d .
C40 C 0.6171(2) 0.65181(14) -0.2697(2) 0.0347(6) Uani 1 1 d .
H40 H 0.6357 0.6510 -0.3421 0.042 Uiso 1 1 calc R
C41 C 0.5526(2) 0.59741(15) -0.2323(2) 0.0396(7) Uani 1 1 d .
H41 H 0.5273 0.5590 -0.2794 0.047 Uiso 1 1 calc R
C42 C 0.5256(2) 0.59940(15) -0.1268(2) 0.0387(7) Uani 1 1 d .
H42 H 0.4810 0.5623 -0.1031 0.046 Uiso 1 1 calc R
C43 C 0.5616(2) 0.65379(14) -0.0549(2) 0.0321(6) Uani 1 1 d .
H43 H 0.5426 0.6546 0.0174 0.039 Uiso 1 1 calc R
C44 C 0.6624(2) 0.78412(14) 0.07409(19) 0.0265(5) Uani 1 1 d .
C45 C 0.6849(2) 0.88137(14) 0.2063(2) 0.0317(6) Uani 1 1 d .
C46 C 0.7533(3) 0.83833(18) 0.2946(2) 0.0458(8) Uani 1 1 d .
H46A H 0.7187 0.7914 0.2997 0.069 Uiso 1 1 calc R
H46C H 0.7558 0.8631 0.3648 0.069 Uiso 1 1 calc R
H46B H 0.8298 0.8325 0.2768 0.069 Uiso 1 1 calc R
C47 C 0.5629(2) 0.88749(18) 0.2228(3) 0.0472(8) Uani 1 1 d .
H47B H 0.5211 0.9125 0.1604 0.071 Uiso 1 1 calc R
H47A H 0.5572 0.9142 0.2901 0.071 Uiso 1 1 calc R
H47C H 0.5312 0.8398 0.2286 0.071 Uiso 1 1 calc R
C48 C 0.7359(3) 0.95412(17) 0.1943(3) 0.0494(8) Uani 1 1 d .
H48B H 0.8150 0.9488 0.1842 0.074 Uiso 1 1 calc R
H48A H 0.7307 0.9822 0.2603 0.074 Uiso 1 1 calc R
H48C H 0.6951 0.9784 0.1307 0.074 Uiso 1 1 calc R
C49 C 0.9067(2) 0.72408(13) -0.2537(2) 0.0276(5) Uani 1 1 d .
C50 C 0.9908(2) 0.72648(16) -0.3215(2) 0.0372(7) Uani 1 1 d .
H50 H 0.9870 0.7601 -0.3794 0.045 Uiso 1 1 calc R
C51 C 1.0794(2) 0.67953(17) -0.3034(3) 0.0433(7) Uani 1 1 d .
H51 H 1.1359 0.6806 -0.3503 0.052 Uiso 1 1 calc R
C52 C 1.0881(2) 0.63102(15) -0.2187(3) 0.0422(7) Uani 1 1 d .
H52 H 1.1499 0.5991 -0.2070 0.051 Uiso 1 1 calc R
C53 C 1.0056(2) 0.62984(15) -0.1513(2) 0.0402(7) Uani 1 1 d .
H53 H 1.0109 0.5970 -0.0923 0.048 Uiso 1 1 calc R
C54 C 0.9155(2) 0.67564(14) -0.1683(2) 0.0324(6) Uani 1 1 d .
H54 H 0.8591 0.6740 -0.1213 0.039 Uiso 1 1 calc R
C55 C 0.7260(2) 0.93529(13) -0.4026(2) 0.0289(6) Uani 1 1 d .
C56 C 0.6233(2) 0.96999(15) -0.4235(2) 0.0354(6) Uani 1 1 d .
H56 H 0.5599 0.9512 -0.3950 0.043 Uiso 1 1 calc R
C57 C 0.6122(3) 1.03155(15) -0.4853(2) 0.0413(7) Uani 1 1 d .
H57 H 0.5412 1.0543 -0.5003 0.050 Uiso 1 1 calc R
C58 C 0.7051(3) 1.06024(15) -0.5256(2) 0.0448(8) Uani 1 1 d .
H58 H 0.6975 1.1022 -0.5689 0.054 Uiso 1 1 calc R
C59 C 0.8082(3) 1.02749(16) -0.5023(2) 0.0430(7) Uani 1 1 d .
H59 H 0.8721 1.0478 -0.5282 0.052 Uiso 1 1 calc R
C60 C 0.8196(2) 0.96581(16) -0.4420(2) 0.0375(6) Uani 1 1 d .
H60 H 0.8911 0.9437 -0.4268 0.045 Uiso 1 1 calc R
C61 C 0.5523(2) 0.80289(13) -0.3705(2) 0.0274(5) Uani 1 1 d .
C62 C 0.4429(2) 0.80147(14) -0.3467(2) 0.0331(6) Uani 1 1 d .
H62 H 0.4258 0.8217 -0.2804 0.040 Uiso 1 1 calc R
C63 C 0.3584(2) 0.77072(16) -0.4189(2) 0.0421(7) Uani 1 1 d .
H63 H 0.2837 0.7699 -0.4016 0.051 Uiso 1 1 calc R
C64 C 0.3818(3) 0.74122(16) -0.5160(2) 0.0423(7) Uani 1 1 d .
H64 H 0.3234 0.7205 -0.5657 0.051 Uiso 1 1 calc R
C65 C 0.4898(3) 0.74208(16) -0.5399(2) 0.0415(7) Uani 1 1 d .
H65 H 0.5065 0.7216 -0.6063 0.050 Uiso 1 1 calc R
C66 C 0.5756(2) 0.77289(15) -0.4675(2) 0.0335(6) Uani 1 1 d .
H66 H 0.6503 0.7733 -0.4848 0.040 Uiso 1 1 calc R

loop_
_atom_site_aniso_label
_atom_site_aniso_U_11
_atom_site_aniso_U_22
_atom_site_aniso_U_33
_atom_site_aniso_U_23
_atom_site_aniso_U_13
_atom_site_aniso_U_12
O1 0.0301(9) 0.0353(11) 0.0362(10) 0.0115(9) 0.0035(8) -0.0043(8)
O2 0.0258(10) 0.0514(13) 0.0604(14) 0.0101(11) -0.0038(9) 0.0127(9)
O3 0.0174(8) 0.0417(11) 0.0417(11) -0.0089(9) 0.0011(8) 0.0018(8)
O4 0.0435(11) 0.0389(11) 0.0311(10) 0.0007(9) 0.0054(8) -0.0175(9)
O5 0.0629(13) 0.0369(11) 0.0290(10) -0.0021(9) 0.0184(9) -0.0143(10)
O6 0.0460(11) 0.0259(9) 0.0262(9) -0.0014(8) 0.0078(8) -0.0042(8)
N1 0.0239(10) 0.0321(12) 0.0267(11) 0.0004(9) 0.0027(8) 0.0042(9)
N2 0.0245(10) 0.0245(11) 0.0264(11) 0.0025(9) 0.0016(8) 0.0041(9)
N3 0.0232(10) 0.0235(11) 0.0316(12) 0.0002(9) 0.0032(9) 0.0017(8)
N4 0.0297(10) 0.0221(10) 0.0204(10) 0.0020(8) 0.0049(8) -0.0027(8)
N5 0.0329(11) 0.0313(12) 0.0303(11) 0.0118(10) 0.0080(9) 0.0055(10)
N6 0.0364(12) 0.0297(12) 0.0276(11) 0.0058(9) 0.0074(9) 0.0025(10)
C1 0.0232(11) 0.0256(13) 0.0243(12) 0.0014(10) 0.0030(9) -0.0018(10)
C2 0.0272(12) 0.0244(13) 0.0198(11) -0.0007(10) 0.0075(9) 0.0039(10)
C3 0.0321(13) 0.0261(13) 0.0234(12) 0.0020(10) 0.0073(10) 0.0053(11)
C4 0.0238(12) 0.0244(13) 0.0221(12) -0.0010(10) 0.0046(10) 0.0017(10)
C5 0.0209(11) 0.0215(12) 0.0259(12) -0.0021(10) 0.0034(9) -0.0019(9)
C6 0.0207(11) 0.0229(12) 0.0279(13) 0.0017(10) 0.0052(10) -0.0038(9)
C7 0.0376(15) 0.0226(13) 0.0377(15) -0.0020(11) 0.0124(12) -0.0010(11)
C8 0.0572(19) 0.0264(15) 0.0438(17) 0.0074(13) 0.0205(14) 0.0030(13)
C9 0.0591(19) 0.0345(16) 0.0362(16) 0.0138(13) 0.0160(14) 0.0169(14)
C10 0.0409(15) 0.0367(16) 0.0270(14) 0.0059(12) 0.0043(12) 0.0120(12)
C11 0.0258(13) 0.0388(16) 0.0252(13) -0.0006(11) 0.0020(10) 0.0055(11)
C12 0.0188(12) 0.0477(17) 0.0310(14) -0.0059(12) -0.0020(10) 0.0001(12)
C13 0.0436(18) 0.087(3) 0.0359(17) -0.0059(18) -0.0088(14) -0.0138(18)
C14 0.0308(14) 0.0462(18) 0.0468(17) 0.0018(14) 0.0121(13) 0.0050(13)
C15 0.0308(15) 0.0468(19) 0.0482(18) -0.0126(14) 0.0048(13) -0.0053(13)
C16 0.0256(12) 0.0218(13) 0.0282(13) -0.0030(10) 0.0016(10) -0.0011(10)
C17 0.0380(14) 0.0369(16) 0.0254(13) 0.0044(12) 0.0025(11) 0.0093(12)
C18 0.0370(15) 0.0342(15) 0.0358(15) -0.0011(12) 0.0062(12) 0.0076(12)
C19 0.0497(17) 0.0422(17) 0.0300(15) -0.0103(13) 0.0085(13) 0.0036(14)
C20 0.068(2) 0.052(2) 0.0271(15) -0.0045(14) -0.0084(14) 0.0206(17)
C21 0.0446(16) 0.0429(17) 0.0339(15) -0.0034(14) -0.0047(12) 0.0163(14)
C22 0.0231(12) 0.0194(13) 0.0369(14) -0.0004(10) 0.0057(10) -0.0001(10)
C23 0.0338(14) 0.0342(16) 0.0380(16) 0.0021(12) 0.0018(12) 0.0035(12)
C24 0.0353(15) 0.0312(16) 0.057(2) 0.0060(14) -0.0026(13) 0.0055(12)
C25 0.0403(16) 0.0280(16) 0.069(2) -0.0076(15) 0.0074(15) 0.0077(13)
C26 0.0455(16) 0.0276(15) 0.0469(17) -0.0075(13) 0.0101(13) -0.0006(13)
C27 0.0311(13) 0.0244(14) 0.0389(15) -0.0026(11) 0.0052(11) -0.0023(11)
C28 0.0226(12) 0.0218(12) 0.0263(12) -0.0015(10) 0.0052(9) 0.0001(10)
C29 0.0254(12) 0.0256(14) 0.0320(14) 0.0046(11) 0.0006(10) -0.0005(10)
C30 0.0298(13) 0.0288(14) 0.0467(17) 0.0043(13) 0.0045(12) -0.0056(11)
C31 0.0467(16) 0.0248(14) 0.0397(15) 0.0021(12) 0.0182(13) -0.0023(12)
C32 0.0533(17) 0.0301(15) 0.0232(13) -0.0016(11) 0.0073(12) 0.0016(13)
C33 0.0294(13) 0.0323(15) 0.0279(13) -0.0024(11) 0.0000(10) -0.0024(11)
C34 0.0269(12) 0.0249(13) 0.0235(12) 0.0016(10) 0.0040(10) 0.0001(10)
C35 0.0234(12) 0.0272(14) 0.0277(13) 0.0002(11) 0.0038(10) 0.0024(10)
C36 0.0259(12) 0.0212(12) 0.0267(13) -0.0002(10) 0.0035(10) 0.0014(10)
C37 0.0267(12) 0.0277(13) 0.0236(12) 0.0014(10) 0.0007(10) -0.0031(10)
C38 0.0302(13) 0.0248(13) 0.0243(12) 0.0015(10) 0.0061(10) 0.0043(10)
C39 0.0315(14) 0.0258(14) 0.0220(12) -0.0003(10) 0.0035(10) 0.0019(10)
C40 0.0437(16) 0.0301(15) 0.0295(14) -0.0002(11) 0.0026(12) 0.0014(12)
C41 0.0476(17) 0.0288(15) 0.0406(17) -0.0052(12) -0.0006(13) -0.0073(13)
C42 0.0362(15) 0.0322(15) 0.0477(18) -0.0004(13) 0.0061(13) -0.0117(12)
C43 0.0323(13) 0.0309(15) 0.0341(15) 0.0013(11) 0.0080(11) -0.0036(11)
C44 0.0268(12) 0.0283(14) 0.0245(13) 0.0030(11) 0.0037(10) -0.0035(10)
C45 0.0407(15) 0.0271(14) 0.0279(14) -0.0055(11) 0.0063(11) 0.0001(11)
C46 0.0548(19) 0.050(2) 0.0307(15) -0.0117(14) -0.0004(13) 0.0101(15)
C47 0.0425(17) 0.052(2) 0.0487(19) -0.0089(15) 0.0114(14) 0.0087(15)
C48 0.063(2) 0.0389(18) 0.0498(19) -0.0148(15) 0.0189(16) -0.0110(15)
C49 0.0287(13) 0.0260(14) 0.0269(13) -0.0035(10) -0.0008(10) -0.0009(10)
C50 0.0374(15) 0.0407(17) 0.0347(16) 0.0019(12) 0.0088(12) 0.0098(12)
C51 0.0332(15) 0.0454(18) 0.0524(18) -0.0046(15) 0.0098(13) 0.0087(13)
C52 0.0351(15) 0.0307(16) 0.059(2) 0.0030(14) -0.0012(14) 0.0081(12)
C53 0.0343(15) 0.0315(16) 0.0509(18) 0.0164(14) -0.0084(13) -0.0047(12)
C54 0.0276(13) 0.0328(15) 0.0344(14) 0.0056(12) -0.0043(11) -0.0024(11)
C55 0.0382(14) 0.0261(14) 0.0227(13) -0.0020(10) 0.0048(11) 0.0004(11)
C56 0.0414(15) 0.0329(15) 0.0315(14) 0.0020(12) 0.0031(12) 0.0024(12)
C57 0.0556(18) 0.0296(15) 0.0367(15) 0.0036(13) -0.0003(13) 0.0106(14)
C58 0.075(2) 0.0256(15) 0.0335(16) 0.0070(12) 0.0064(15) 0.0028(14)
C59 0.062(2) 0.0323(16) 0.0371(16) 0.0046(13) 0.0149(14) -0.0036(14)
C60 0.0447(16) 0.0345(16) 0.0354(15) 0.0022(12) 0.0130(12) 0.0032(13)
C61 0.0314(13) 0.0237(13) 0.0263(13) 0.0026(10) 0.0003(10) 0.0057(11)
C62 0.0364(14) 0.0310(15) 0.0328(15) 0.0003(12) 0.0087(11) -0.0026(11)
C63 0.0372(15) 0.0368(16) 0.0511(18) -0.0006(14) 0.0011(13) -0.0056(13)
C64 0.0484(18) 0.0287(15) 0.0455(18) -0.0060(13) -0.0089(14) -0.0042(13)
C65 0.0573(19) 0.0348(16) 0.0300(15) -0.0075(12) -0.0032(13) 0.0106(14)
C66 0.0351(14) 0.0354(15) 0.0295(14) 0.0005(12) 0.0021(11) 0.0092(12)

loop_
_atom_type_symbol
_atom_type_description
_atom_type_scat_dispersion_real
_atom_type_scat_dispersion_imag
_atom_type_scat_source
C C 0.0181 0.0091 'International Tables Vol C Tables 4.2.6.8 and 6.1.1.4'
H H 0.0000 0.0000 'International Tables Vol C Tables 4.2.6.8 and 6.1.1.4'
N N 0.0311 0.0180 'International Tables Vol C Tables 4.2.6.8 and 6.1.1.4'
O O 0.0492 0.0322 'International Tables Vol C Tables 4.2.6.8 and 6.1.1.4'

loop_
_geom_angle_atom_site_label_1
_geom_angle_atom_site_label_2
_geom_angle_atom_site_label_3
_geom_angle
C11 O3 C12 121.3(2)
C44 O6 C45 120.7(2)
C11 N1 C4 126.0(2)
C11 N1 C3 123.5(2)
C4 N1 C3 109.98(19)
N3 N2 C16 116.44(19)
N3 N2 C1 110.67(19)
C16 N2 C1 122.87(19)
C6 N3 N2 109.8(2)
C44 N4 C37 126.7(2)
C44 N4 C36 124.0(2)
C37 N4 C36 109.06(19)
N6 N5 C49 117.7(2)
N6 N5 C34 111.7(2)
C49 N5 C34 127.2(2)
C39 N6 N5 109.3(2)
N2 C1 C2 119.6(2)
N2 C1 C4 113.25(19)
C2 C1 C4 102.68(19)
N2 C1 C5 101.53(18)
C2 C1 C5 113.05(19)
C4 C1 C5 106.36(19)
C7 C2 C3 120.2(2)
C7 C2 C1 130.7(2)
C3 C2 C1 108.6(2)
C10 C3 C2 121.9(2)
C10 C3 N1 128.7(2)
C2 C3 N1 109.4(2)
O1 C4 N1 127.6(2)
O1 C4 C1 126.6(2)
N1 C4 C1 105.76(19)
C6 C5 C28 113.38(18)
C6 C5 C1 99.47(18)
C28 C5 C1 112.31(19)
C6 C5 H5 110.4
C28 C5 H5 110.4
C1 C5 H5 110.4
N3 C6 C22 122.2(2)
N3 C6 C5 113.7(2)
C22 C6 C5 123.9(2)
C2 C7 C8 118.6(3)
C2 C7 H7 120.7
C8 C7 H7 120.7
C9 C8 C7 120.3(3)
C9 C8 H8 119.9
C7 C8 H8 119.9
C8 C9 C10 121.5(3)
C8 C9 H9 119.2
C10 C9 H9 119.2
C3 C10 C9 117.4(3)
C3 C10 H10 121.3
C9 C10 H10 121.3
O2 C11 O3 128.5(2)
O2 C11 N1 122.5(3)
O3 C11 N1 109.0(2)
O3 C12 C13 109.9(2)
O3 C12 C14 108.8(2)
C13 C12 C14 113.2(2)
O3 C12 C15 101.9(2)
C13 C12 C15 111.1(3)
C14 C12 C15 111.3(2)
C12 C13 H13B 109.5
C12 C13 H13A 109.5
H13B C13 H13A 109.5
C12 C13 H13C 109.5
H13B C13 H13C 109.5
H13A C13 H13C 109.5
C12 C14 H14A 109.5
C12 C14 H14B 109.5
H14A C14 H14B 109.5
C12 C14 H14C 109.5
H14A C14 H14C 109.5
H14B C14 H14C 109.5
C12 C15 H15B 109.5
C12 C15 H15A 109.5
H15B C15 H15A 109.5
C12 C15 H15C 109.5
H15B C15 H15C 109.5
H15A C15 H15C 109.5
C17 C16 C21 118.3(2)
C17 C16 N2 121.0(2)
C21 C16 N2 120.7(2)
C18 C17 C16 120.8(2)
C18 C17 H17 119.6
C16 C17 H17 119.6
C19 C18 C17 120.4(3)
C19 C18 H18 119.8
C17 C18 H18 119.8
C18 C19 C20 119.2(3)
C18 C19 H19 120.4
C20 C19 H19 120.4
C21 C20 C19 121.2(3)
C21 C20 H20 119.4
C19 C20 H20 119.4
C20 C21 C16 120.1(3)
C20 C21 H21 119.9
C16 C21 H21 119.9
C27 C22 C23 118.8(2)
C27 C22 C6 120.8(2)
C23 C22 C6 120.4(2)
C24 C23 C22 120.3(3)
C24 C23 H23 119.9
C22 C23 H23 119.9
C23 C24 C25 120.5(3)
C23 C24 H24 119.8
C25 C24 H24 119.8
C26 C25 C24 120.0(3)
C26 C25 H25 120.0
C24 C25 H25 120.0
C25 C26 C27 120.0(3)
C25 C26 H26 120.0
C27 C26 H26 120.0
C22 C27 C26 120.5(3)
C22 C27 H27 119.8
C26 C27 H27 119.8
C33 C28 C29 119.5(2)
C33 C28 C5 120.0(2)
C29 C28 C5 120.3(2)
C30 C29 C28 120.2(2)
C30 C29 H29 119.9
C28 C29 H29 119.9
C31 C30 C29 120.1(2)
C31 C30 H30 120.0
C29 C30 H30 120.0
C30 C31 C32 120.4(3)
C30 C31 H31 119.8
C32 C31 H31 119.8
C31 C32 C33 119.6(3)
C31 C32 H32 120.2
C33 C32 H32 120.2
C28 C33 C32 120.3(2)
C28 C33 H33 119.9
C32 C33 H33 119.9
N5 C34 C35 118.8(2)
N5 C34 C37 112.9(2)
C35 C34 C37 102.14(19)
N5 C34 C38 100.54(19)
C35 C34 C38 115.15(19)
C37 C34 C38 107.3(2)
C40 C35 C36 120.3(2)
C40 C35 C34 130.5(2)
C36 C35 C34 109.1(2)
C43 C36 C35 121.7(2)
C43 C36 N4 128.2(2)
C35 C36 N4 110.1(2)
O4 C37 N4 126.6(2)
O4 C37 C34 126.5(2)
N4 C37 C34 106.88(19)
C61 C38 C39 112.4(2)
C61 C38 C34 113.7(2)
C39 C38 C34 99.99(19)
C61 C38 H38 110.1
C39 C38 H38 110.1
C34 C38 H38 110.1
N6 C39 C55 121.3(2)
N6 C39 C38 113.0(2)
C55 C39 C38 125.5(2)
C35 C40 C41 118.7(3)
C35 C40 H40 120.7
C41 C40 H40 120.7
C42 C41 C40 120.1(3)
C42 C41 H41 120.0
C40 C41 H41 120.0
C41 C42 C43 122.1(3)
C41 C42 H42 119.0
C43 C42 H42 119.0
C42 C43 C36 117.2(2)
C42 C43 H43 121.4
C36 C43 H43 121.4
O5 C44 O6 128.2(2)
O5 C44 N4 121.7(2)
O6 C44 N4 110.1(2)
O6 C45 C46 110.8(2)
O6 C45 C47 109.4(2)
C46 C45 C47 112.8(2)
O6 C45 C48 100.9(2)
C46 C45 C48 111.5(3)
C47 C45 C48 111.0(2)
C45 C46 H46A 109.5
C45 C46 H46C 109.5
H46A C46 H46C 109.5
C45 C46 H46B 109.5
H46A C46 H46B 109.5
H46C C46 H46B 109.5
C45 C47 H47B 109.5
C45 C47 H47A 109.5
H47B C47 H47A 109.5
C45 C47 H47C 109.5
H47B C47 H47C 109.5
H47A C47 H47C 109.5
C45 C48 H48B 109.5
C45 C48 H48A 109.5
H48B C48 H48A 109.5
C45 C48 H48C 109.5
H48B C48 H48C 109.5
H48A C48 H48C 109.5
C54 C49 C50 119.4(2)
C54 C49 N5 122.0(2)
C50 C49 N5 118.6(2)
C51 C50 C49 119.2(3)
C51 C50 H50 120.4
C49 C50 H50 120.4
C50 C51 C52 121.6(3)
C50 C51 H51 119.2
C52 C51 H51 119.2
C53 C52 C51 118.7(3)
C53 C52 H52 120.6
C51 C52 H52 120.6
C54 C53 C52 120.9(3)
C54 C53 H53 119.5
C52 C53 H53 119.5
C53 C54 C49 120.2(3)
C53 C54 H54 119.9
C49 C54 H54 119.9
C56 C55 C60 118.5(2)
C56 C55 C39 121.1(2)
C60 C55 C39 120.4(2)
C57 C56 C55 120.8(3)
C57 C56 H56 119.6
C55 C56 H56 119.6
C56 C57 C58 120.0(3)
C56 C57 H57 120.0
C58 C57 H57 120.0
C59 C58 C57 119.7(3)
C59 C58 H58 120.2
C57 C58 H58 120.2
C60 C59 C58 120.6(3)
C60 C59 H59 119.7
C58 C59 H59 119.7
C59 C60 C55 120.4(3)
C59 C60 H60 119.8
C55 C60 H60 119.8
C62 C61 C66 118.9(2)
C62 C61 C38 120.0(2)
C66 C61 C38 121.0(2)
C63 C62 C61 120.4(3)
C63 C62 H62 119.8
C61 C62 H62 119.8
C62 C63 C64 120.5(3)
C62 C63 H63 119.7
C64 C63 H63 119.7
C65 C64 C63 119.4(3)
C65 C64 H64 120.3
C63 C64 H64 120.3
C64 C65 C66 120.4(3)
C64 C65 H65 119.8
C66 C65 H65 119.8
C61 C66 C65 120.3(3)
C61 C66 H66 119.9
C65 C66 H66 119.9

loop_
_geom_bond_atom_site_label_1
_geom_bond_atom_site_label_2
_geom_bond_distance
O1 C4 1.193(3)
O2 C11 1.200(3)
O3 C11 1.317(3)
O3 C12 1.492(3)
O4 C37 1.193(3)
O5 C44 1.201(3)
O6 C44 1.314(3)
O6 C45 1.492(3)
N1 C11 1.410(3)
N1 C4 1.416(3)
N1 C3 1.428(3)
N2 N3 1.391(3)
N2 C16 1.406(3)
N2 C1 1.462(3)
N3 C6 1.280(3)
N4 C44 1.411(3)
N4 C37 1.417(3)
N4 C36 1.427(3)
N5 N6 1.383(3)
N5 C49 1.400(3)
N5 C34 1.461(3)
N6 C39 1.286(3)
C1 C2 1.504(3)
C1 C4 1.541(3)
C1 C5 1.585(3)
C2 C7 1.383(3)
C2 C3 1.395(3)
C3 C10 1.378(3)
C5 C6 1.515(3)
C5 C28 1.517(3)
C5 H5 1.0000
C6 C22 1.469(3)
C7 C8 1.397(4)
C7 H7 0.9500
C8 C9 1.386(4)
C8 H8 0.9500
C9 C10 1.393(4)
C9 H9 0.9500
C10 H10 0.9500
C12 C13 1.505(4)
C12 C14 1.512(4)
C12 C15 1.514(4)
C13 H13B 0.9800
C13 H13A 0.9800
C13 H13C 0.9800
C14 H14A 0.9800
C14 H14B 0.9800
C14 H14C 0.9800
C15 H15B 0.9800
C15 H15A 0.9800
C15 H15C 0.9800
C16 C17 1.393(3)
C16 C21 1.394(4)
C17 C18 1.383(4)
C17 H17 0.9500
C18 C19 1.368(4)
C18 H18 0.9500
C19 C20 1.384(4)
C19 H19 0.9500
C20 C21 1.370(4)
C20 H20 0.9500
C21 H21 0.9500
C22 C27 1.387(4)
C22 C23 1.402(4)
C23 C24 1.380(4)
C23 H23 0.9500
C24 C25 1.384(4)
C24 H24 0.9500
C25 C26 1.374(4)
C25 H25 0.9500
C26 C27 1.397(4)
C26 H26 0.9500
C27 H27 0.9500
C28 C33 1.383(3)
C28 C29 1.387(3)
C29 C30 1.384(4)
C29 H29 0.9500
C30 C31 1.375(4)
C30 H30 0.9500
C31 C32 1.381(4)
C31 H31 0.9500
C32 C33 1.390(4)
C32 H32 0.9500
C33 H33 0.9500
C34 C35 1.506(3)
C34 C37 1.546(3)
C34 C38 1.578(3)
C35 C40 1.380(3)
C35 C36 1.394(3)
C36 C43 1.390(3)
C38 C61 1.515(3)
C38 C39 1.516(3)
C38 H38 1.0000
C39 C55 1.467(3)
C40 C41 1.398(4)
C40 H40 0.9500
C41 C42 1.384(4)
C41 H41 0.9500
C42 C43 1.384(4)
C42 H42 0.9500
C43 H43 0.9500
C45 C46 1.509(4)
C45 C47 1.512(4)
C45 C48 1.513(4)
C46 H46A 0.9800
C46 H46C 0.9800
C46 H46B 0.9800
C47 H47B 0.9800
C47 H47A 0.9800
C47 H47C 0.9800
C48 H48B 0.9800
C48 H48A 0.9800
C48 H48C 0.9800
C49 C54 1.386(4)
C49 C50 1.397(4)
C50 C51 1.377(4)
C50 H50 0.9500
C51 C52 1.380(4)
C51 H51 0.9500
C52 C53 1.378(4)
C52 H52 0.9500
C53 C54 1.377(4)
C53 H53 0.9500
C54 H54 0.9500
C55 C56 1.389(4)
C55 C60 1.406(4)
C56 C57 1.382(4)
C56 H56 0.9500
C57 C58 1.390(4)
C57 H57 0.9500
C58 C59 1.379(4)
C58 H58 0.9500
C59 C60 1.374(4)
C59 H59 0.9500
C60 H60 0.9500
C61 C62 1.385(4)
C61 C66 1.385(4)
C62 C63 1.383(4)
C62 H62 0.9500
C63 C64 1.383(4)
C63 H63 0.9500
C64 C65 1.370(4)
C64 H64 0.9500
C65 C66 1.395(4)
C65 H65 0.9500
C66 H66 0.9500

loop_
_geom_torsion_atom_site_label_1
_geom_torsion_atom_site_label_2
_geom_torsion_atom_site_label_3
_geom_torsion_atom_site_label_4
_geom_torsion
C16 N2 N3 C6 -160.7(2)
C1 N2 N3 C6 -14.0(3)
C49 N5 N6 C39 -174.5(2)
C34 N5 N6 C39 -13.7(3)
N3 N2 C1 C2 146.6(2)
C16 N2 C1 C2 -69.3(3)
N3 N2 C1 C4 -92.2(2)
C16 N2 C1 C4 52.0(3)
N3 N2 C1 C5 21.4(2)
C16 N2 C1 C5 165.6(2)
N2 C1 C2 C7 -45.1(4)
C4 C1 C2 C7 -171.4(2)
C5 C1 C2 C7 74.4(3)
N2 C1 C2 C3 142.8(2)
C4 C1 C2 C3 16.4(2)
C5 C1 C2 C3 -97.8(2)
C7 C2 C3 C10 -3.4(4)
C1 C2 C3 C10 169.8(2)
C7 C2 C3 N1 178.7(2)
C1 C2 C3 N1 -8.2(3)
C11 N1 C3 C10 5.9(4)
C4 N1 C3 C10 177.7(3)
C11 N1 C3 C2 -176.3(2)
C4 N1 C3 C2 -4.5(3)
C11 N1 C4 O1 5.6(4)
C3 N1 C4 O1 -165.9(2)
C11 N1 C4 C1 -173.7(2)
C3 N1 C4 C1 14.8(2)
N2 C1 C4 O1 31.7(3)
C2 C1 C4 O1 162.1(2)
C5 C1 C4 O1 -78.9(3)
N2 C1 C4 N1 -149.0(2)
C2 C1 C4 N1 -18.6(2)
C5 C1 C4 N1 100.3(2)
N2 C1 C5 C6 -19.7(2)
C2 C1 C5 C6 -149.08(19)
C4 C1 C5 C6 99.0(2)
N2 C1 C5 C28 100.5(2)
C2 C1 C5 C28 -28.9(3)
C4 C1 C5 C28 -140.8(2)
N2 N3 C6 C22 -177.3(2)
N2 N3 C6 C5 -1.0(3)
C28 C5 C6 N3 -105.7(2)
C1 C5 C6 N3 13.7(2)
C28 C5 C6 C22 70.5(3)
C1 C5 C6 C22 -170.1(2)
C3 C2 C7 C8 1.3(4)
C1 C2 C7 C8 -170.1(3)
C2 C7 C8 C9 1.7(4)
C7 C8 C9 C10 -2.7(4)
C2 C3 C10 C9 2.3(4)
N1 C3 C10 C9 179.9(2)
C8 C9 C10 C3 0.7(4)
C12 O3 C11 O2 8.3(4)
C12 O3 C11 N1 -174.39(19)
C4 N1 C11 O2 -151.7(3)
C3 N1 C11 O2 18.8(4)
C4 N1 C11 O3 30.9(3)
C3 N1 C11 O3 -158.7(2)
C11 O3 C12 C13 -62.3(3)
C11 O3 C12 C14 62.2(3)
C11 O3 C12 C15 179.9(2)
N3 N2 C16 C17 169.2(2)
C1 N2 C16 C17 27.0(3)
N3 N2 C16 C21 -13.2(3)
C1 N2 C16 C21 -155.4(3)
C21 C16 C17 C18 0.7(4)
N2 C16 C17 C18 178.3(2)
C16 C17 C18 C19 -1.5(4)
C17 C18 C19 C20 1.7(5)
C18 C19 C20 C21 -1.0(5)
C19 C20 C21 C16 0.1(5)
C17 C16 C21 C20 0.0(4)
N2 C16 C21 C20 -177.7(3)
N3 C6 C22 C27 176.2(2)
C5 C6 C22 C27 0.3(4)
N3 C6 C22 C23 -3.9(4)
C5 C6 C22 C23 -179.8(2)
C27 C22 C23 C24 0.1(4)
C6 C22 C23 C24 -179.8(2)
C22 C23 C24 C25 0.3(4)
C23 C24 C25 C26 -0.5(5)
C24 C25 C26 C27 0.3(4)
C23 C22 C27 C26 -0.3(4)
C6 C22 C27 C26 179.6(2)
C25 C26 C27 C22 0.1(4)
C6 C5 C28 C33 -159.5(2)
C1 C5 C28 C33 88.7(3)
C6 C5 C28 C29 26.8(3)
C1 C5 C28 C29 -85.0(3)
C33 C28 C29 C30 -0.3(4)
C5 C28 C29 C30 173.5(2)
C28 C29 C30 C31 -1.2(4)
C29 C30 C31 C32 1.3(4)
C30 C31 C32 C33 0.2(4)
C29 C28 C33 C32 1.8(4)
C5 C28 C33 C32 -172.0(2)
C31 C32 C33 C28 -1.7(4)
N6 N5 C34 C35 148.9(2)
C49 N5 C34 C35 -52.5(3)
N6 N5 C34 C37 -91.6(2)
C49 N5 C34 C37 67.0(3)
N6 N5 C34 C38 22.4(3)
C49 N5 C34 C38 -179.0(2)
N5 C34 C35 C40 -45.8(4)
C37 C34 C35 C40 -170.6(3)
C38 C34 C35 C40 73.5(3)
N5 C34 C35 C36 137.7(2)
C37 C34 C35 C36 12.8(2)
C38 C34 C35 C36 -103.1(2)
C40 C35 C36 C43 -1.4(4)
C34 C35 C36 C43 175.6(2)
C40 C35 C36 N4 178.2(2)
C34 C35 C36 N4 -4.8(3)
C44 N4 C36 C43 -1.9(4)
C37 N4 C36 C43 173.2(2)
C44 N4 C36 C35 178.6(2)
C37 N4 C36 C35 -6.4(3)
C44 N4 C37 O4 9.5(4)
C36 N4 C37 O4 -165.3(3)
C44 N4 C37 C34 -170.6(2)
C36 N4 C37 C34 14.5(3)
N5 C34 C37 O4 34.8(4)
C35 C34 C37 O4 163.4(3)
C38 C34 C37 O4 -75.1(3)
N5 C34 C37 N4 -145.1(2)
C35 C34 C37 N4 -16.4(2)
C38 C34 C37 N4 105.1(2)
N5 C34 C38 C61 98.8(2)
C35 C34 C38 C61 -30.1(3)
C37 C34 C38 C61 -143.0(2)
N5 C34 C38 C39 -21.2(2)
C35 C34 C38 C39 -150.1(2)
C37 C34 C38 C39 97.0(2)
N5 N6 C39 C55 -178.2(2)
N5 N6 C39 C38 -2.6(3)
C61 C38 C39 N6 -105.2(2)
C34 C38 C39 N6 15.8(3)
C61 C38 C39 C55 70.2(3)
C34 C38 C39 C55 -168.8(2)
C36 C35 C40 C41 0.7(4)
C34 C35 C40 C41 -175.6(2)
C35 C40 C41 C42 0.4(4)
C40 C41 C42 C43 -0.7(4)
C41 C42 C43 C36 0.0(4)
C35 C36 C43 C42 1.0(4)
N4 C36 C43 C42 -178.5(2)
C45 O6 C44 O5 1.8(4)
C45 O6 C44 N4 179.3(2)
C37 N4 C44 O5 -160.7(2)
C36 N4 C44 O5 13.4(4)
C37 N4 C44 O6 21.5(3)
C36 N4 C44 O6 -164.3(2)
C44 O6 C45 C46 57.5(3)
C44 O6 C45 C47 -67.3(3)
C44 O6 C45 C48 175.7(2)
N6 N5 C49 C54 158.5(2)
C34 N5 C49 C54 1.0(4)
N6 N5 C49 C50 -23.9(3)
C34 N5 C49 C50 178.6(2)
C54 C49 C50 C51 1.4(4)
N5 C49 C50 C51 -176.2(3)
C49 C50 C51 C52 -1.2(4)
C50 C51 C52 C53 0.2(5)
C51 C52 C53 C54 0.5(4)
C52 C53 C54 C49 -0.2(4)
C50 C49 C54 C53 -0.7(4)
N5 C49 C54 C53 176.8(2)
N6 C39 C55 C56 169.5(2)
C38 C39 C55 C56 -5.5(4)
N6 C39 C55 C60 -10.0(4)
C38 C39 C55 C60 175.1(2)
C60 C55 C56 C57 2.6(4)
C39 C55 C56 C57 -176.9(2)
C55 C56 C57 C58 -1.3(4)
C56 C57 C58 C59 -0.8(4)
C57 C58 C59 C60 1.6(4)
C58 C59 C60 C55 -0.3(4)
C56 C55 C60 C59 -1.8(4)
C39 C55 C60 C59 177.7(3)
C39 C38 C61 C62 -147.9(2)
C34 C38 C61 C62 99.4(3)
C39 C38 C61 C66 36.0(3)
C34 C38 C61 C66 -76.8(3)
C66 C61 C62 C63 -0.2(4)
C38 C61 C62 C63 -176.3(2)
C61 C62 C63 C64 -0.3(4)
C62 C63 C64 C65 0.6(4)
C63 C64 C65 C66 -0.5(4)
C62 C61 C66 C65 0.3(4)
C38 C61 C66 C65 176.4(2)
C64 C65 C66 C61 0.1(4)

loop_
_cod_related_entry_id
_cod_related_entry_code
_cod_related_entry_database
1 30652091 ChemSpider
